data_1573337
_journal_paper_doi 10.1107/S2056989024011319
_chemical_formula_iupac '[Ho Cl2 (H2 O)6] Cl'
_chemical_formula_moiety 'Ho Cl3 H12 O6 +, Cl -'
_chemical_formula_sum 'Cl3 H12 Ho O6'
_chemical_formula_weight 379.38
_chemical_name_systematic
;
Hexaaquadichloridoholmium(III) chloride
;
_space_group_crystal_system monoclinic
_space_group_IT_number 13
_space_group_name_Hall '-P 2yc'
_space_group_name_H-M_alt 'P 1 2/c 1'
_atom_sites_solution_hydrogens difmap
_atom_sites_solution_primary dual
_audit_creation_method
;
Olex2 1.5
(compiled 2022.04.07 svn.rca3783a0 for OlexSys, GUI svn.r6498)
;
_cell_angle_alpha 90
_cell_angle_beta 127.0860(10)
_cell_angle_gamma 90
_cell_formula_units_Z 2
_cell_length_a 7.8303(3)
_cell_length_b 6.4651(2)
_cell_length_c 11.9509(4)
_cell_measurement_reflns_used 7807
_cell_measurement_temperature 100.00
_cell_measurement_theta_max 23.655
_cell_measurement_theta_min 2.486
_cell_volume 482.63(3)
_computing_cell_refinement
;
SAINT V8.40B (Bruker, 2016)
;
_computing_data_reduction
;
SAINT V8.40B (Bruker, 2016)
;
_computing_molecular_graphics
;
CrystalMaker (Palmer, 2014)
;
_computing_publication_material
;
PublCIF (Westrip, 2010)
;
_computing_structure_refinement
;
SHELXL 2018/1 (Sheldrick, 2015b)
;
_computing_structure_solution
;
SHELXT 2018/2 (Sheldrick, 2015a)
;
_diffrn_ambient_temperature 100.00
_diffrn_measured_fraction_theta_full 0.992
_diffrn_measured_fraction_theta_max 0.995
_diffrn_measurement_device_type 'Bruker D8 Venture Duo'
_diffrn_measurement_method \w
_diffrn_radiation_type AgK\a
_diffrn_radiation_wavelength 0.56086
_diffrn_reflns_av_R_equivalents 0.0261
_diffrn_reflns_av_unetI/netI 0.0151
_diffrn_reflns_limit_h_max 11
_diffrn_reflns_limit_h_min -11
_diffrn_reflns_limit_k_max 9
_diffrn_reflns_limit_k_min -9
_diffrn_reflns_limit_l_max 17
_diffrn_reflns_limit_l_min -17
_diffrn_reflns_number 10309
_diffrn_reflns_theta_full 19.665
_diffrn_reflns_theta_max 23.655
_diffrn_reflns_theta_min 2.486
_diffrn_source_current 0.9
_diffrn_source_power 0.045
_diffrn_source_voltage 50.0
_exptl_absorpt_coefficient_mu 4.770
_exptl_absorpt_correction_T_max 0.2569
_exptl_absorpt_correction_T_min 0.2218
_exptl_absorpt_correction_type multi-scan
_exptl_absorpt_process_details
;
SADABS-2016/2 (Bruker, 2016)
;
_exptl_crystal_colour yellow
_exptl_crystal_density_diffrn 2.611
_exptl_crystal_description plate
_exptl_crystal_F_000 356
_exptl_crystal_size_max 0.14
_exptl_crystal_size_mid 0.10
_exptl_crystal_size_min 0.07
_refine_diff_density_max 0.308
_refine_diff_density_min -0.363
_refine_ls_extinction_coef 0.0063(5)
_refine_ls_extinction_expression Fc^*^=kFc[1+0.001xFc^2^\l^3^/sin(2\q)]^-1/4^
_refine_ls_extinction_method
;
SHELXL-2018/1 (Sheldrick 2015b)
;
_refine_ls_goodness_of_fit_ref 1.067
_refine_ls_hydrogen_treatment refall
_refine_ls_matrix_type full
_refine_ls_number_parameters 72
_refine_ls_number_reflns 1480
_refine_ls_number_restraints 0
_refine_ls_restrained_S_all 1.067
_refine_ls_R_factor_all 0.0090
_refine_ls_R_factor_gt 0.0088
_refine_ls_shift/su_max 0.001
_refine_ls_shift/su_mean 0.000
_refine_ls_structure_factor_coef Fsqd
_refine_ls_weighting_details 'w=1/[\s^2^(Fo^2^)+(0.0056P)^2^+0.0614P] where P=(Fo^2^+2Fc^2^)/3'
_refine_ls_weighting_scheme calc
_refine_ls_wR_factor_gt 0.0194
_refine_ls_wR_factor_ref 0.0195
_reflns_number_gt 1454
_reflns_number_total 1480
_reflns_threshold_expression 'I > 2\s(I)'
_cod_data_source_file hb8106.cif
_cod_data_source_block Ho
_cod_original_formula_sum 'Ho Cl3 H12 O6'
_cod_database_code 1573337
_shelx_space_group_comment
;
The symmetry employed for this shelxl refinement is uniquely defined
by the following loop, which should always be used as a source of
symmetry information in preference to the above space-group names.
They are only intended as comments.
;
_shelx_estimated_absorpt_t_min 0.561
_shelx_estimated_absorpt_t_max 0.722

loop_
_space_group_symop_operation_xyz
'x, y, z'
'-x, y, -z+1/2'
'-x, -y, -z'
'x, -y, z-1/2'

loop_
_atom_site_type_symbol
_atom_site_label
_atom_site_fract_x
_atom_site_fract_y
_atom_site_fract_z
_atom_site_U_iso_or_equiv
_atom_site_adp_type
_atom_site_calc_flag
_atom_site_occupancy
_atom_site_disorder_assembly
_atom_site_disorder_group
Ho Ho1 0.500000 0.15471(2) 0.250000 0.00548(3) Uani d 1 . .
Cl Cl1 0.29952(5) -0.16158(4) 0.05941(3) 0.00938(5) Uani d 1 . .
Cl Cl2 0.000000 0.62505(6) 0.250000 0.01026(8) Uani d 1 . .
O O1 0.17011(16) 0.30132(14) 0.06373(10) 0.01068(17) Uani d 1 . .
O O2 0.24000(16) 0.05173(14) 0.28059(10) 0.01065(17) Uani d 1 . .
O O3 0.44395(16) 0.42345(14) 0.35534(10) 0.01033(17) Uani d 1 . .
H H1A 0.063(3) 0.262(3) 0.047(2) 0.027(5) Uiso d 1 . .
H H1B 0.140(4) 0.330(3) -0.008(3) 0.030(6) Uiso d 1 . .
H H2A 0.253(4) 0.091(3) 0.348(2) 0.029(6) Uiso d 1 . .
H H2B 0.188(3) -0.059(3) 0.260(2) 0.026(5) Uiso d 1 . .
H H3A 0.518(4) 0.522(3) 0.384(2) 0.035(6) Uiso d 1 . .
H H3B 0.322(4) 0.459(3) 0.325(2) 0.029(5) Uiso d 1 . .

loop_
_atom_site_aniso_label
_atom_site_aniso_U_11
_atom_site_aniso_U_22
_atom_site_aniso_U_33
_atom_site_aniso_U_12
_atom_site_aniso_U_13
_atom_site_aniso_U_23
Ho1 0.00520(4) 0.00572(4) 0.00561(4) 0.000 0.00329(3) 0.000
Cl1 0.00892(13) 0.00922(11) 0.00888(12) -0.00084(9) 0.00478(11) -0.00183(9)
Cl2 0.00948(18) 0.01124(17) 0.01035(18) 0.000 0.00613(16) 0.000
O1 0.0081(4) 0.0135(4) 0.0091(4) 0.0002(3) 0.0045(4) 0.0023(3)
O2 0.0122(4) 0.0098(4) 0.0130(4) -0.0027(3) 0.0092(4) -0.0023(3)
O3 0.0085(4) 0.0092(4) 0.0135(4) -0.0011(3) 0.0067(4) -0.0027(3)

loop_
_atom_type_symbol
_atom_type_description
_atom_type_scat_dispersion_real
_atom_type_scat_dispersion_imag
_atom_type_scat_source
Cl Cl 0.1009 0.0992 'International Tables Vol C Tables 4.2.6.8 and 6.1.1.4'
H H 0.0000 0.0000 'International Tables Vol C Tables 4.2.6.8 and 6.1.1.4'
Ho Ho -0.2487 3.1417 'International Tables Vol C Tables 4.2.6.8 and 6.1.1.4'
O O 0.0058 0.0036 'International Tables Vol C Tables 4.2.6.8 and 6.1.1.4'

loop_
_geom_angle_atom_site_label_1
_geom_angle_atom_site_label_2
_geom_angle_atom_site_label_3
_geom_angle_site_symmetry_1
_geom_angle_site_symmetry_3
_geom_angle
_geom_angle_publ_flag
Cl1 Ho1 Cl1 . 2_655 83.578(12) ?
O1 Ho1 Cl1 2_655 2_655 76.33(2) ?
O1 Ho1 Cl1 . . 76.33(2) ?
O1 Ho1 Cl1 . 2_655 146.51(3) ?
O1 Ho1 Cl1 2_655 . 146.51(3) ?
O1 Ho1 O1 . 2_655 132.74(5) ?
O1 Ho1 O2 2_655 . 121.30(3) ?
O1 Ho1 O2 2_655 2_655 72.88(3) ?
O1 Ho1 O2 . . 72.88(3) ?
O1 Ho1 O2 . 2_655 121.31(3) ?
O2 Ho1 Cl1 . . 78.70(2) ?
O2 Ho1 Cl1 2_655 2_655 78.70(2) ?
O2 Ho1 Cl1 . 2_655 77.13(2) ?
O2 Ho1 Cl1 2_655 . 77.13(2) ?
O2 Ho1 O2 . 2_655 147.38(5) ?
O3 Ho1 Cl1 . . 143.35(3) ?
O3 Ho1 Cl1 . 2_655 107.83(2) ?
O3 Ho1 Cl1 2_655 . 107.83(2) ?
O3 Ho1 Cl1 2_655 2_655 143.35(3) ?
O3 Ho1 O1 2_655 2_655 75.86(3) ?
O3 Ho1 O1 . 2_655 69.40(3) ?
O3 Ho1 O1 2_655 . 69.41(3) ?
O3 Ho1 O1 . . 75.86(3) ?
O3 Ho1 O2 . . 70.61(3) ?
O3 Ho1 O2 2_655 2_655 70.61(3) ?
O3 Ho1 O2 2_655 . 138.55(3) ?
O3 Ho1 O2 . 2_655 138.55(3) ?
O3 Ho1 O3 2_655 . 83.96(5) ?
Ho1 O1 H1A . . 120.3(16) ?
Ho1 O1 H1B . . 125.2(17) ?
H1A O1 H1B . . 104(2) ?
Ho1 O2 H2A . . 118.2(16) ?
Ho1 O2 H2B . . 122.9(15) ?
H2A O2 H2B . . 109(2) ?
Ho1 O3 H3A . . 120.6(16) ?
Ho1 O3 H3B . . 121.1(14) ?
H3A O3 H3B . . 109(2) ?

loop_
_geom_bond_atom_site_label_1
_geom_bond_atom_site_label_2
_geom_bond_site_symmetry_2
_geom_bond_distance
_geom_bond_publ_flag
Ho1 Cl1 2_655 2.7425(3) ?
Ho1 Cl1 . 2.7425(3) ?
Ho1 O1 . 2.3646(10) ?
Ho1 O1 2_655 2.3646(10) ?
Ho1 O2 2_655 2.3706(9) ?
Ho1 O2 . 2.3705(9) ?
Ho1 O3 . 2.3372(9) ?
Ho1 O3 2_655 2.3372(9) ?
O1 H1A . 0.78(2) ?
O1 H1B . 0.76(2) ?
O2 H2A . 0.79(2) ?
O2 H2B . 0.79(2) ?
O3 H3A . 0.79(2) ?
O3 H3B . 0.82(2) ?

loop_
_geom_hbond_atom_site_label_D
_geom_hbond_atom_site_label_H
_geom_hbond_atom_site_label_A
_geom_hbond_site_symmetry_A
_geom_hbond_distance_DH
_geom_hbond_distance_HA
_geom_hbond_distance_DA
_geom_hbond_angle_DHA
_geom_hbond_publ_flag
O1 H1A Cl1 3 0.78(2) 2.40(2) 3.1589(11) 166(2) yes
O1 H1B Cl2 3_565 0.76(2) 2.41(2) 3.1678(10) 170(2) yes
O2 H2A Cl1 4_556 0.79(2) 2.37(2) 3.1546(10) 172(2) yes
O2 H2B Cl2 1_545 0.79(2) 2.48(2) 3.2320(10) 161.6(19) yes
O3 H3A Cl1 2_665 0.79(2) 2.35(2) 3.1309(10) 172(2) yes
O3 H3B Cl2 . 0.82(2) 2.36(2) 3.1765(10) 168.9(19) yes
